data_4112937
loop_
_publ_author_name
'Jun Lu'
'Douglas M. Ho'
'Nancy J. Vogelaar'
'Christina M. Kraml'
'Robert A. Pascal'

_publ_contact_author_address
;
Princeton University
Department of Chemistry
Princeton, NJ  08544-1009
USA
;
_publ_contact_author_email snake@chemvax.princeton.edu
_publ_contact_author_fax '609 258 6746'
_publ_contact_author_name 'Professor Robert A. Pascal, Jr.'
_publ_contact_author_phone '609 258 5417'
_publ_section_title
;
 A Pentacene with a 144\% Twist
;
_journal_name_full 'Journal of the American Chemical Society'
_journal_page_first 11168
_journal_page_last 11169
_journal_paper_doi 10.1021/ja046576w
_journal_volume 126
_journal_year 2004
_chemical_compound_source 'chemical synthesis'
_chemical_formula_iupac 'C74 H46'
_chemical_formula_moiety 'C74 H46'
_chemical_formula_structural 'C74 H46'
_chemical_formula_sum 'C74 H46'
_chemical_formula_weight 935.11
_chemical_melting_point_gt 470
_chemical_name_systematic
; 
 9,10,11,20,21,22-Hexaphenyltetrabenzo[a,c,l,n]pentacene
;
_space_group_IT_number 14
_symmetry_cell_setting monoclinic
_symmetry_Int_Tables_number 14
_symmetry_space_group_name_Hall '-P 2ybc'
_symmetry_space_group_name_H-M 'P 1 21/c 1'
_atom_sites_solution_hydrogens geom
_atom_sites_solution_primary direct
_atom_sites_solution_secondary difmap
_audit_creation_date 'June 08, 2004'
_audit_creation_method 'from SHELXTL and manual editing of example_single.cif'
_audit_update_record
; June 06, 2004  rap131f.cif        Initial CIF created by DMH.
  June 06, 2004  Sent to Checkcif.  See rap131f_checkcif.pdf for
                                     the alerts that were generated.
  June 08, 2004  rap131f.cif        Updated CIF created by DMH.
                                    Modified header information.
                                    Updated _audit_creation_date.
                                    Updated _publ_section_title.
                                    Updated and resorted authors list.
                                    Updated CBASS and PLATON references.
                                    Added mp > 470\%.
;
_cell_angle_alpha 90.00
_cell_angle_beta 90.816(2)
_cell_angle_gamma 90.00
_cell_formula_units_Z 4
_cell_length_a 15.5738(5)
_cell_length_b 17.2429(8)
_cell_length_c 18.2439(8)
_cell_measurement_reflns_used 83784
_cell_measurement_temperature 100(2)
_cell_measurement_theta_max 31.79
_cell_measurement_theta_min 1.80
_cell_volume 4898.7(4)
_computing_cell_refinement 'HKL-2000 (Otwinowski & Minor, 1997)'
_computing_data_collection 'CBASS (Skinner & Sweet, 1998)'
_computing_data_reduction
;
 HKL-2000 (Otwinowski & Minor, 1997), PLATON (Spek, 2003),
 Siemens SHELXTL (Sheldrick, 1996)
;
_computing_molecular_graphics 'Siemens SHELXTL (Sheldrick, 1996)'
_computing_publication_material 'Siemens SHELXTL (Sheldrick, 1996)'
_computing_structure_refinement 'Siemens SHELXTL (Sheldrick, 1996)'
_computing_structure_solution 'Siemens SHELXTL (Sheldrick, 1996)'
_diffrn_ambient_temperature 100(2)
_diffrn_measured_fraction_theta_full 0.953
_diffrn_measured_fraction_theta_max 0.953
_diffrn_measurement_device 'Crystal Logic diffractometer with ADSC Q135 CCD detector'
_diffrn_measurement_method '\w scans'
_diffrn_radiation_monochromator 'sagittal focused Si(111)'
_diffrn_radiation_source 'NSLS Beamline X29'
_diffrn_radiation_type Synchrotron
_diffrn_radiation_wavelength 0.97791
_diffrn_reflns_av_R_equivalents 0.099
_diffrn_reflns_av_sigmaI/netI 0.0316
_diffrn_reflns_limit_h_max 16
_diffrn_reflns_limit_h_min -16
_diffrn_reflns_limit_k_max 18
_diffrn_reflns_limit_k_min -18
_diffrn_reflns_limit_l_max 19
_diffrn_reflns_limit_l_min -19
_diffrn_reflns_number 83784
_diffrn_reflns_theta_full 31.79
_diffrn_reflns_theta_max 31.79
_diffrn_reflns_theta_min 1.80
_diffrn_standards_decay_% 0
_diffrn_standards_number 0
_exptl_absorpt_coefficient_mu 0.155
_exptl_absorpt_correction_type none
_exptl_crystal_colour Orange
_exptl_crystal_density_diffrn 1.268
_exptl_crystal_description Needle
_exptl_crystal_F_000 1960
_exptl_crystal_size_max 0.25
_exptl_crystal_size_mid 0.02
_exptl_crystal_size_min 0.02
_refine_diff_density_max 0.304
_refine_diff_density_min -0.339
_refine_diff_density_rms 0.054
_refine_ls_extinction_coef 0.0020(6)
_refine_ls_extinction_expression Fc^*^=kFc[1+0.001xFc^2^\l^3^/sin(2\q)]^-1/4^
_refine_ls_extinction_method SHELXL
_refine_ls_goodness_of_fit_all 1.056
_refine_ls_goodness_of_fit_ref 1.075
_refine_ls_hydrogen_treatment constr
_refine_ls_matrix_type full
_refine_ls_number_parameters 669
_refine_ls_number_reflns 6110
_refine_ls_number_restraints 2
_refine_ls_restrained_S_all 1.057
_refine_ls_restrained_S_obs 1.075
_refine_ls_R_factor_all 0.0683
_refine_ls_R_factor_gt 0.0635
_refine_ls_shift/su_max 0.000
_refine_ls_shift/su_mean 0.000
_refine_ls_structure_factor_coef Fsqd
_refine_ls_weighting_details 'w=1/[\s^2^(Fo^2^)+(0.1365P)^2^+1.5698P] where P=(Fo^2^+2Fc^2^)/3'
_refine_ls_weighting_scheme calc
_refine_ls_wR_factor_all 0.1937
_refine_ls_wR_factor_ref 0.1847
_reflns_number_gt 5433
_reflns_number_total 6110
_reflns_threshold_expression I>2\s(I)
_cod_data_source_file ja046576wsi20040610_095607.cif
_cod_data_source_block rap131f
_cod_database_code 4112937

loop_
_symmetry_equiv_pos_as_xyz
'x, y, z'
'-x, y+1/2, -z+1/2'
'-x, -y, -z'
'x, -y-1/2, z-1/2'

loop_
_atom_site_aniso_label
_atom_site_aniso_U_11
_atom_site_aniso_U_22
_atom_site_aniso_U_33
_atom_site_aniso_U_23
_atom_site_aniso_U_13
_atom_site_aniso_U_12
C1 0.057(2) 0.053(2) 0.055(2) 0.0027(12) -0.0006(13) 0.0036(13)
C2 0.057(2) 0.056(2) 0.062(2) 0.0065(14) 0.0052(14) 0.0034(13)
C3 0.065(2) 0.065(2) 0.053(2) 0.0009(14) 0.0070(14) 0.0076(15)
C4 0.071(2) 0.058(2) 0.050(2) 0.0006(13) 0.0038(14) 0.0034(14)
C4A 0.063(2) 0.050(2) 0.051(2) 0.0007(12) 0.0030(14) 0.0052(13)
C4B 0.061(2) 0.048(2) 0.052(2) -0.0022(12) 0.0010(14) 0.0020(12)
C5 0.073(2) 0.058(2) 0.045(2) -0.0003(13) -0.0011(14) 0.0010(15)
C6 0.068(2) 0.060(2) 0.052(2) -0.0030(13) -0.0071(14) -0.0008(15)
C7 0.064(2) 0.052(2) 0.053(2) -0.0037(13) -0.0033(14) 0.0009(13)
C8 0.063(2) 0.048(2) 0.053(2) -0.0030(12) 0.0034(14) 0.0007(13)
C8A 0.062(2) 0.047(2) 0.047(2) -0.0046(12) 0.0019(13) 0.0039(13)
C8B 0.056(2) 0.046(2) 0.049(2) -0.0026(12) 0.0019(12) 0.0018(12)
C9 0.054(2) 0.0443(15) 0.051(2) -0.0011(12) -0.0005(12) 0.0012(11)
C9A 0.050(2) 0.0442(15) 0.049(2) -0.0015(11) 0.0014(12) -0.0006(11)
C10 0.049(2) 0.0469(15) 0.050(2) 0.0019(12) -0.0006(12) -0.0001(11)
C10A 0.053(2) 0.0434(15) 0.0449(14) 0.0017(11) -0.0002(12) -0.0011(11)
C11 0.054(2) 0.0452(15) 0.049(2) 0.0013(12) 0.0000(13) -0.0014(12)
C11A 0.057(2) 0.0444(15) 0.049(2) 0.0010(12) -0.0006(13) 0.0015(12)
C11B 0.066(2) 0.0423(15) 0.052(2) -0.0001(12) -0.0055(14) 0.0020(12)
C12 0.064(2) 0.048(2) 0.060(2) -0.0023(13) -0.0083(15) 0.0061(13)
C13 0.068(2) 0.056(2) 0.066(2) -0.0018(14) -0.012(2) 0.0080(14)
C14 0.071(2) 0.060(2) 0.062(2) 0.0021(14) -0.020(2) 0.0069(15)
C15 0.083(2) 0.053(2) 0.045(2) 0.0006(12) -0.008(2) 0.0044(14)
C15A 0.070(2) 0.0433(15) 0.052(2) 0.0028(12) -0.0041(14) 0.0058(13)
C15B 0.071(2) 0.045(2) 0.046(2) -0.0027(12) -0.0029(14) 0.0026(13)
C16 0.078(2) 0.061(2) 0.046(2) -0.0018(13) -0.0040(15) 0.0115(15)
C17 0.078(2) 0.059(2) 0.050(2) 0.0009(13) 0.006(2) 0.0082(15)
C18 0.069(2) 0.057(2) 0.055(2) -0.0002(13) 0.0046(15) 0.0103(14)
C19 0.069(2) 0.046(2) 0.052(2) 0.0009(12) 0.0020(14) 0.0073(13)
C19A 0.065(2) 0.0415(14) 0.049(2) -0.0017(11) 0.0005(14) 0.0037(12)
C19B 0.059(2) 0.0429(14) 0.050(2) -0.0025(12) -0.0012(13) 0.0005(12)
C20 0.057(2) 0.0444(15) 0.048(2) -0.0013(12) -0.0032(13) -0.0010(12)
C20A 0.052(2) 0.0417(14) 0.0470(15) -0.0017(11) -0.0023(12) -0.0003(11)
C21 0.052(2) 0.0457(15) 0.0466(15) -0.0002(12) -0.0039(12) 0.0001(11)
C21A 0.052(2) 0.046(2) 0.047(2) 0.0015(11) -0.0021(12) -0.0010(11)
C22 0.051(2) 0.0460(15) 0.048(2) 0.0021(12) -0.0039(12) 0.0020(11)
C22A 0.055(2) 0.0436(15) 0.048(2) 0.0010(11) -0.0009(13) 0.0034(11)
C22B 0.059(2) 0.046(2) 0.052(2) 0.0033(12) 0.0030(13) 0.0050(12)
C23 0.059(2) 0.046(2) 0.053(2) -0.0008(12) -0.0075(14) -0.0006(12)
C24 0.069(2) 0.050(2) 0.063(2) -0.0056(14) -0.0037(15) 0.0031(13)
C25 0.077(2) 0.048(2) 0.079(2) -0.0118(15) -0.013(2) 0.0043(15)
C26 0.077(2) 0.052(2) 0.081(2) 0.001(2) -0.012(2) -0.010(2)
C27 0.070(2) 0.063(2) 0.068(2) 0.007(2) -0.007(2) -0.013(2)
C28 0.066(2) 0.055(2) 0.053(2) 0.0035(13) -0.0034(14) -0.0059(14)
C29 0.053(2) 0.0411(14) 0.055(2) -0.0021(12) -0.0062(13) -0.0003(11)
C30 0.057(2) 0.054(2) 0.064(2) -0.0046(13) 0.0010(14) 0.0022(13)
C31 0.064(2) 0.056(2) 0.081(2) -0.010(2) -0.005(2) 0.0088(15)
C32 0.073(2) 0.052(2) 0.089(2) -0.009(2) -0.016(2) 0.009(2)
C33 0.083(2) 0.047(2) 0.081(2) 0.010(2) -0.015(2) -0.0106(15)
C34 0.064(2) 0.052(2) 0.061(2) 0.0035(13) -0.0035(14) -0.0024(13)
C35 0.056(2) 0.051(2) 0.052(2) -0.0046(13) -0.0064(13) 0.0069(12)
C36 0.060(2) 0.117(3) 0.053(2) -0.008(2) -0.003(2) 0.010(2)
C37 0.059(2) 0.181(5) 0.066(2) -0.045(3) -0.014(2) 0.030(3)
C38 0.111(4) 0.091(3) 0.097(3) -0.040(2) -0.045(3) 0.044(3)
C39 0.090(3) 0.060(2) 0.114(3) -0.010(2) -0.033(3) 0.012(2)
C40 0.073(2) 0.049(2) 0.076(2) 0.0047(15) -0.016(2) 0.0044(14)
C41 0.056(2) 0.050(2) 0.0473(15) 0.0052(12) 0.0011(13) 0.0022(12)
C42 0.072(2) 0.051(2) 0.053(2) 0.0009(13) 0.0021(14) 0.0091(14)
C43 0.081(2) 0.050(2) 0.067(2) 0.0080(14) 0.013(2) 0.014(2)
C44 0.056(2) 0.063(2) 0.085(2) 0.021(2) 0.007(2) 0.0081(15)
C45 0.057(2) 0.063(2) 0.075(2) 0.014(2) -0.002(2) -0.0013(14)
C46 0.057(2) 0.056(2) 0.056(2) 0.0085(13) 0.0020(14) 0.0010(13)
C47 0.055(2) 0.0446(15) 0.0482(14) 0.0010(12) 0.0027(13) 0.0014(12)
C48 0.061(2) 0.047(2) 0.058(2) -0.0017(13) -0.0021(14) -0.0014(12)
C49 0.068(2) 0.051(2) 0.069(2) -0.0072(14) 0.005(2) -0.0060(14)
C50 0.075(2) 0.043(2) 0.075(2) -0.0013(14) 0.010(2) 0.0018(14)
C51 0.066(2) 0.056(2) 0.067(2) 0.0090(15) 0.006(2) 0.0142(14)
C52 0.061(2) 0.049(2) 0.051(2) 0.0031(12) 0.0008(13) 0.0046(13)
C53 0.055(2) 0.046(2) 0.0506(15) 0.0000(12) 0.0017(13) -0.0003(12)
C54 0.061(2) 0.053(2) 0.052(2) -0.0015(12) -0.0001(14) -0.0009(13)
C55 0.061(2) 0.061(2) 0.066(2) -0.0061(15) 0.0000(15) -0.0110(14)
C56 0.075(2) 0.050(2) 0.072(2) 0.0037(15) 0.009(2) -0.0059(15)
C57 0.065(2) 0.052(2) 0.067(2) 0.0081(14) 0.000(2) -0.0007(14)
C58 0.056(2) 0.052(2) 0.058(2) 0.0034(13) -0.0004(14) 0.0001(12)

loop_
_atom_site_label
_atom_site_type_symbol
_atom_site_fract_x
_atom_site_fract_y
_atom_site_fract_z
_atom_site_U_iso_or_equiv
_atom_site_thermal_displace_type
_atom_site_occupancy
_atom_site_calc_flag
_atom_site_refinement_flags
C1 C 0.1107(2) -0.0871(2) 0.3866(2) 0.0549(7) Uani 1 d .
H1 H 0.0892 -0.1112 0.3433 0.066 Uiso 1 calc R
C2 C 0.0641(2) -0.0915(2) 0.4503(2) 0.0581(7) Uani 1 d .
H2 H 0.0108 -0.1183 0.4503 0.070 Uiso 1 calc R
C3 C 0.0947(2) -0.0571(2) 0.5141(2) 0.0609(8) Uani 1 d .
H3 H 0.0626 -0.0603 0.5579 0.073 Uiso 1 calc R
C4 C 0.1717(2) -0.0183(2) 0.5135(2) 0.0597(8) Uani 1 d .
H4 H 0.1924 0.0053 0.5574 0.072 Uiso 1 calc R
C4A C 0.2204(2) -0.0127(2) 0.45018(15) 0.0546(7) Uani 1 d .
C4B C 0.3020(2) 0.0300(2) 0.44864(15) 0.0538(7) Uani 1 d .
C5 C 0.3536(2) 0.0395(2) 0.5118(2) 0.0588(8) Uani 1 d .
H5 H 0.3350 0.0185 0.5571 0.071 Uiso 1 calc R
C6 C 0.4304(2) 0.0786(2) 0.5095(2) 0.0604(8) Uani 1 d .
H6 H 0.4643 0.0849 0.5528 0.073 Uiso 1 calc R
C7 C 0.4581(2) 0.1087(2) 0.44353(15) 0.0563(7) Uani 1 d .
H7 H 0.5115 0.1353 0.4415 0.068 Uiso 1 calc R
C8 C 0.4089(2) 0.1003(2) 0.3812(2) 0.0547(7) Uani 1 d .
H8 H 0.4286 0.1216 0.3365 0.066 Uiso 1 calc R
C8A C 0.3296(2) 0.0608(2) 0.38171(14) 0.0522(7) Uani 1 d .
C8B C 0.2809(2) 0.0417(2) 0.31435(14) 0.0505(7) Uani 1 d .
C9 C 0.2805(2) 0.0834(2) 0.24934(14) 0.0499(7) Uani 1 d .
C9A C 0.2522(2) 0.0444(2) 0.18283(13) 0.0477(7) Uani 1 d .
C10 C 0.2267(2) 0.0825(2) 0.11725(14) 0.0487(7) Uani 1 d .
C10A C 0.2262(2) 0.03972(15) 0.05068(14) 0.0472(6) Uani 1 d .
C11 C 0.1843(2) 0.0610(2) -0.01771(14) 0.0497(7) Uani 1 d .
C11A C 0.2050(2) 0.0213(2) -0.08108(14) 0.0500(7) Uani 1 d .
C11B C 0.1503(2) 0.0185(2) -0.14842(15) 0.0537(7) Uani 1 d .
C12 C 0.0610(2) 0.0249(2) -0.1474(2) 0.0574(7) Uani 1 d .
H12 H 0.0339 0.0382 -0.1028 0.069 Uiso 1 calc R
C13 C 0.0110(2) 0.0127(2) -0.2091(2) 0.0634(8) Uani 1 d .
H13 H -0.0497 0.0175 -0.2065 0.076 Uiso 1 calc R
C14 C 0.0486(2) -0.0067(2) -0.2745(2) 0.0648(8) Uani 1 d .
H14 H 0.0142 -0.0153 -0.3171 0.078 Uiso 1 calc R
C15 C 0.1363(2) -0.0135(2) -0.2777(2) 0.0606(8) Uani 1 d .
H15 H 0.1620 -0.0267 -0.3229 0.073 Uiso 1 calc R
C15A C 0.1892(2) -0.0014(2) -0.21518(15) 0.0552(7) Uani 1 d .
C15B C 0.2824(2) -0.0108(2) -0.21731(14) 0.0542(7) Uani 1 d .
C16 C 0.3268(2) -0.0029(2) -0.2826(2) 0.0618(8) Uani 1 d .
H16 H 0.2957 0.0087 -0.3263 0.074 Uiso 1 calc R
C17 C 0.4141(2) -0.0115(2) -0.2855(2) 0.0622(8) Uani 1 d .
H17 H 0.4429 -0.0059 -0.3308 0.075 Uiso 1 calc R
C18 C 0.4598(2) -0.0282(2) -0.2222(2) 0.0602(8) Uani 1 d .
H18 H 0.5203 -0.0344 -0.2238 0.072 Uiso 1 calc R
C19 C 0.4178(2) -0.0361(2) -0.1562(2) 0.0556(7) Uani 1 d .
H19 H 0.4502 -0.0475 -0.1130 0.067 Uiso 1 calc R
C19A C 0.3288(2) -0.02767(15) -0.15196(15) 0.0518(7) Uani 1 d .
C19B C 0.2827(2) -0.02540(15) -0.08139(15) 0.0506(7) Uani 1 d .
C20 C 0.3099(2) -0.0579(2) -0.01596(14) 0.0498(7) Uani 1 d .
C20A C 0.2691(2) -0.03412(15) 0.05122(14) 0.0469(6) Uani 1 d .
C21 C 0.2713(2) -0.07746(15) 0.11713(14) 0.0480(6) Uani 1 d .
C21A C 0.2530(2) -0.0396(2) 0.18375(14) 0.0482(7) Uani 1 d .
C22 C 0.2312(2) -0.0761(2) 0.25272(14) 0.0485(7) Uani 1 d .
C22A C 0.2348(2) -0.0314(2) 0.31564(14) 0.0489(7) Uani 1 d .
C22B C 0.1896(2) -0.0475(2) 0.38495(14) 0.0522(7) Uani 1 d .
C23 C 0.3168(2) 0.1637(2) 0.24852(15) 0.0528(7) Uani 1 d .
C24 C 0.2881(2) 0.2185(2) 0.2990(2) 0.0604(8) Uani 1 d .
H24 H 0.2407 0.2066 0.3292 0.072 Uiso 1 calc R
C25 C 0.3280(2) 0.2902(2) 0.3053(2) 0.0681(9) Uani 1 d .
H25 H 0.3072 0.3274 0.3391 0.082 Uiso 1 calc R
C26 C 0.3975(2) 0.3072(2) 0.2628(2) 0.0702(9) Uani 1 d .
H26 H 0.4262 0.3555 0.2686 0.084 Uiso 1 calc R
C27 C 0.4254(2) 0.2545(2) 0.2119(2) 0.0671(8) Uani 1 d .
H27 H 0.4729 0.2669 0.1820 0.080 Uiso 1 calc R
C28 C 0.3848(2) 0.1834(2) 0.2040(2) 0.0580(7) Uani 1 d .
H28 H 0.4038 0.1479 0.1678 0.070 Uiso 1 calc R
C29 C 0.2016(2) 0.16574(15) 0.12011(15) 0.0500(7) Uani 1 d .
C30 C 0.1394(2) 0.1909(2) 0.1687(2) 0.0584(7) Uani 1 d .
H30 H 0.1119 0.1542 0.1992 0.070 Uiso 1 calc R
C31 C 0.1170(2) 0.2683(2) 0.1732(2) 0.0670(8) Uani 1 d .
H31 H 0.0747 0.2845 0.2070 0.080 Uiso 1 calc R
C32 C 0.1556(2) 0.3212(2) 0.1292(2) 0.0713(9) Uani 1 d .
H32 H 0.1403 0.3744 0.1325 0.086 Uiso 1 calc R
C33 C 0.2170(2) 0.2981(2) 0.0797(2) 0.0705(9) Uani 1 d .
H33 H 0.2434 0.3353 0.0488 0.085 Uiso 1 calc R
C34 C 0.2402(2) 0.2202(2) 0.0752(2) 0.0591(7) Uani 1 d .
H34 H 0.2825 0.2043 0.0413 0.071 Uiso 1 calc R
C35 C 0.1163(2) 0.1214(2) -0.01992(15) 0.0530(7) Uani 1 d .
C36 C 0.0452(2) 0.1183(2) 0.0236(2) 0.0766(10) Uani 1 d D
H36 H 0.0398 0.0777 0.0584 0.092 Uiso 1 calc R
C37 C -0.0190(2) 0.1739(3) 0.0173(2) 0.102(2) Uani 1 d D
H37 H -0.0677 0.1719 0.0479 0.123 Uiso 1 calc R
C38 C -0.0109(3) 0.2326(2) -0.0345(2) 0.1002(15) Uani 1 d D
H38 H -0.0558 0.2695 -0.0403 0.120 Uiso 1 calc R
C39 C 0.0610(3) 0.2384(2) -0.0775(2) 0.0884(12) Uani 1 d D
H39 H 0.0674 0.2797 -0.1114 0.106 Uiso 1 calc R
C40 C 0.1222(2) 0.1827(2) -0.0695(2) 0.0663(8) Uani 1 d .
H40 H 0.1716 0.1857 -0.0993 0.080 Uiso 1 calc R
C41 C 0.3871(2) -0.1090(2) -0.00900(14) 0.0511(7) Uani 1 d .
C42 C 0.3946(2) -0.1793(2) -0.0453(2) 0.0585(8) Uani 1 d .
H42 H 0.3495 -0.1969 -0.0768 0.070 Uiso 1 calc R
C43 C 0.4679(2) -0.2239(2) -0.0357(2) 0.0660(9) Uani 1 d .
H43 H 0.4721 -0.2726 -0.0599 0.079 Uiso 1 calc R
C44 C 0.5351(2) -0.1984(2) 0.0088(2) 0.0679(9) Uani 1 d .
H44 H 0.5849 -0.2296 0.0153 0.081 Uiso 1 calc R
C45 C 0.5294(2) -0.1283(2) 0.0433(2) 0.0653(8) Uani 1 d .
H45 H 0.5760 -0.1096 0.0725 0.078 Uiso 1 calc R
C46 C 0.4553(2) -0.0846(2) 0.0354(2) 0.0564(7) Uani 1 d .
H46 H 0.4508 -0.0367 0.0608 0.068 Uiso 1 calc R
C47 C 0.2884(2) -0.16233(15) 0.11396(14) 0.0492(7) Uani 1 d .
C48 C 0.2405(2) -0.2078(2) 0.0651(2) 0.0551(7) Uani 1 d .
H48 H 0.1983 -0.1839 0.0346 0.066 Uiso 1 calc R
C49 C 0.2531(2) -0.2871(2) 0.0601(2) 0.0624(8) Uani 1 d .
H49 H 0.2203 -0.3171 0.0263 0.075 Uiso 1 calc R
C50 C 0.3140(2) -0.3221(2) 0.1050(2) 0.0642(8) Uani 1 d .
H50 H 0.3225 -0.3766 0.1025 0.077 Uiso 1 calc R
C51 C 0.3626(2) -0.2779(2) 0.1536(2) 0.0629(8) Uani 1 d .
H51 H 0.4047 -0.3021 0.1840 0.076 Uiso 1 calc R
C52 C 0.3502(2) -0.1984(2) 0.15795(15) 0.0538(7) Uani 1 d .
H52 H 0.3840 -0.1685 0.1912 0.065 Uiso 1 calc R
C53 C 0.1990(2) -0.1572(2) 0.25795(14) 0.0507(7) Uani 1 d .
C54 C 0.1305(2) -0.1842(2) 0.2153(2) 0.0552(7) Uani 1 d .
H54 H 0.1086 -0.1533 0.1761 0.066 Uiso 1 calc R
C55 C 0.0941(2) -0.2559(2) 0.2296(2) 0.0625(8) Uani 1 d .
H55 H 0.0471 -0.2737 0.2004 0.075 Uiso 1 calc R
C56 C 0.1254(2) -0.3016(2) 0.2860(2) 0.0654(8) Uani 1 d .
H56 H 0.0986 -0.3497 0.2966 0.079 Uiso 1 calc R
C57 C 0.1951(2) -0.2776(2) 0.3266(2) 0.0610(8) Uani 1 d .
H57 H 0.2181 -0.3101 0.3642 0.073 Uiso 1 calc R
C58 C 0.2321(2) -0.2060(2) 0.3129(2) 0.0554(7) Uani 1 d .
H58 H 0.2806 -0.1898 0.3411 0.067 Uiso 1 calc R

loop_
_atom_type_symbol
_atom_type_description
_atom_type_scat_dispersion_real
_atom_type_scat_dispersion_imag
_atom_type_scat_source
C C 0.0076 0.0035 'International Tables Vol C Tables 4.2.6.8 and 6.1.1.4'
H H 0.0000 0.0000 'International Tables Vol C Tables 4.2.6.8 and 6.1.1.4'

loop_
_geom_angle_atom_site_label_1
_geom_angle_atom_site_label_2
_geom_angle_atom_site_label_3
_geom_angle
_geom_angle_publ_flag
C2 C1 C22B 121.0(3) yes
C2 C1 H1 119.5 ?
C22B C1 H1 119.5 ?
C1 C2 C3 120.4(3) yes
C1 C2 H2 119.8 ?
C3 C2 H2 119.8 ?
C4 C3 C2 119.4(3) yes
C4 C3 H3 120.3 ?
C2 C3 H3 120.3 ?
C3 C4 C4A 121.7(3) yes
C3 C4 H4 119.2 ?
C4A C4 H4 119.2 ?
C4 C4A C22B 119.2(3) yes
C4 C4A C4B 122.1(3) yes
C22B C4A C4B 118.7(2) yes
C8A C4B C5 119.4(3) yes
C8A C4B C4A 118.8(2) yes
C5 C4B C4A 121.8(3) yes
C6 C5 C4B 121.3(3) yes
C6 C5 H5 119.4 ?
C4B C5 H5 119.4 ?
C5 C6 C7 119.5(3) yes
C5 C6 H6 120.2 ?
C7 C6 H6 120.2 ?
C8 C7 C6 120.2(3) yes
C8 C7 H7 119.9 ?
C6 C7 H7 119.9 ?
C7 C8 C8A 121.8(3) yes
C7 C8 H8 119.1 ?
C8A C8 H8 119.1 ?
C4B C8A C8 117.8(2) yes
C4B C8A C8B 118.7(2) yes
C8 C8A C8B 122.9(2) yes
C9 C8B C22A 117.9(2) yes
C9 C8B C8A 126.5(2) yes
C22A C8B C8A 115.4(2) yes
C8B C9 C9A 118.3(2) yes
C8B C9 C23 119.4(2) yes
C9A C9 C23 122.1(2) yes
C10 C9A C21A 118.4(2) yes
C10 C9A C9 124.8(2) yes
C21A C9A C9 116.8(2) yes
C9A C10 C10A 118.6(2) yes
C9A C10 C29 119.2(2) yes
C10A C10 C29 122.2(2) yes
C10 C10A C20A 117.2(2) yes
C10 C10A C11 127.0(2) yes
C20A C10A C11 115.7(2) yes
C11A C11 C10A 119.2(2) yes
C11A C11 C35 119.9(2) yes
C10A C11 C35 120.9(2) yes
C11 C11A C19B 118.7(2) yes
C11 C11A C11B 124.7(2) yes
C19B C11A C11B 116.5(2) yes
C12 C11B C15A 118.1(3) yes
C12 C11B C11A 123.1(2) yes
C15A C11B C11A 118.3(3) yes
C13 C12 C11B 122.0(3) yes
C13 C12 H12 119.0 ?
C11B C12 H12 119.0 ?
C12 C13 C14 120.2(3) yes
C12 C13 H13 119.9 ?
C14 C13 H13 119.9 ?
C15 C14 C13 119.5(3) yes
C15 C14 H14 120.3 ?
C13 C14 H14 120.3 ?
C14 C15 C15A 121.5(3) yes
C14 C15 H15 119.2 ?
C15A C15 H15 119.2 ?
C11B C15A C15 118.7(3) yes
C11B C15A C15B 119.2(2) yes
C15 C15A C15B 122.0(3) yes
C16 C15B C19A 119.1(3) yes
C16 C15B C15A 121.2(3) yes
C19A C15B C15A 119.7(2) yes
C17 C16 C15B 122.0(3) yes
C17 C16 H16 119.0 ?
C15B C16 H16 119.0 ?
C16 C17 C18 119.3(3) yes
C16 C17 H17 120.3 ?
C18 C17 H17 120.3 ?
C17 C18 C19 120.3(3) yes
C17 C18 H18 119.8 ?
C19 C18 H18 119.8 ?
C18 C19 C19A 121.3(3) yes
C18 C19 H19 119.4 ?
C19A C19 H19 119.4 ?
C19 C19A C15B 118.0(2) yes
C19 C19A C19B 123.0(2) yes
C15B C19A C19B 118.6(2) yes
C20 C19B C11A 117.8(2) yes
C20 C19B C19A 126.4(2) yes
C11A C19B C19A 115.5(2) yes
C19B C20 C20A 119.0(2) yes
C19B C20 C41 123.3(2) yes
C20A C20 C41 117.2(2) yes
C21 C20A C10A 118.6(2) yes
C21 C20A C20 124.4(2) yes
C10A C20A C20 117.0(2) yes
C21A C21 C20A 119.0(2) yes
C21A C21 C47 121.8(2) yes
C20A C21 C47 119.2(2) yes
C21 C21A C9A 117.0(2) yes
C21 C21A C22 126.7(2) yes
C9A C21A C22 116.2(2) yes
C22A C22 C21A 118.1(2) yes
C22A C22 C53 118.7(2) yes
C21A C22 C53 123.1(2) yes
C22 C22A C8B 119.0(2) yes
C22 C22A C22B 126.1(2) yes
C8B C22A C22B 114.7(2) yes
C1 C22B C4A 118.3(2) yes
C1 C22B C22A 122.4(2) yes
C4A C22B C22A 118.7(2) yes
C28 C23 C24 118.3(3) yes
C28 C23 C9 121.7(2) yes
C24 C23 C9 119.7(3) yes
C25 C24 C23 120.7(3) yes
C25 C24 H24 119.7 ?
C23 C24 H24 119.7 ?
C26 C25 C24 120.0(3) yes
C26 C25 H25 120.0 ?
C24 C25 H25 120.0 ?
C25 C26 C27 120.0(3) yes
C25 C26 H26 120.0 ?
C27 C26 H26 120.0 ?
C26 C27 C28 120.5(3) yes
C26 C27 H27 119.8 ?
C28 C27 H27 119.8 ?
C23 C28 C27 120.4(3) yes
C23 C28 H28 119.8 ?
C27 C28 H28 119.8 ?
C34 C29 C30 118.4(3) yes
C34 C29 C10 121.1(2) yes
C30 C29 C10 120.6(2) yes
C31 C30 C29 121.3(3) yes
C31 C30 H30 119.4 ?
C29 C30 H30 119.4 ?
C32 C31 C30 119.8(3) yes
C32 C31 H31 120.1 ?
C30 C31 H31 120.1 ?
C31 C32 C33 120.5(3) yes
C31 C32 H32 119.8 ?
C33 C32 H32 119.8 ?
C32 C33 C34 119.9(3) yes
C32 C33 H33 120.1 ?
C34 C33 H33 120.1 ?
C29 C34 C33 120.2(3) yes
C29 C34 H34 119.9 ?
C33 C34 H34 119.9 ?
C36 C35 C40 117.7(3) yes
C36 C35 C11 122.6(3) yes
C40 C35 C11 119.7(3) yes
C35 C36 C37 120.8(3) yes
C35 C36 H36 119.6 ?
C37 C36 H36 119.6 ?
C36 C37 C38 119.1(4) yes
C36 C37 H37 120.4 ?
C38 C37 H37 120.4 ?
C39 C38 C37 121.3(4) yes
C39 C38 H38 119.3 ?
C37 C38 H38 119.3 ?
C40 C39 C38 117.5(4) yes
C40 C39 H39 121.2 ?
C38 C39 H39 121.2 ?
C39 C40 C35 123.5(3) yes
C39 C40 H40 118.2 ?
C35 C40 H40 118.2 ?
C42 C41 C46 118.3(3) yes
C42 C41 C20 123.2(3) yes
C46 C41 C20 118.5(2) yes
C43 C42 C41 119.9(3) yes
C43 C42 H42 120.0 ?
C41 C42 H42 120.0 ?
C42 C43 C44 120.8(3) yes
C42 C43 H43 119.6 ?
C44 C43 H43 119.6 ?
C45 C44 C43 119.8(3) yes
C45 C44 H44 120.1 ?
C43 C44 H44 120.1 ?
C44 C45 C46 119.5(3) yes
C44 C45 H45 120.2 ?
C46 C45 H45 120.2 ?
C45 C46 C41 121.6(3) yes
C45 C46 H46 119.2 ?
C41 C46 H46 119.2 ?
C52 C47 C48 118.4(2) yes
C52 C47 C21 122.7(2) yes
C48 C47 C21 118.9(2) yes
C49 C48 C47 121.5(3) yes
C49 C48 H48 119.3 ?
C47 C48 H48 119.3 ?
C50 C49 C48 119.3(3) yes
C50 C49 H49 120.3 ?
C48 C49 H49 120.3 ?
C49 C50 C51 120.1(3) yes
C49 C50 H50 120.0 ?
C51 C50 H50 120.0 ?
C52 C51 C50 120.3(3) yes
C52 C51 H51 119.8 ?
C50 C51 H51 119.8 ?
C51 C52 C47 120.3(3) yes
C51 C52 H52 119.8 ?
C47 C52 H52 119.8 ?
C54 C53 C58 118.1(3) yes
C54 C53 C22 122.3(2) yes
C58 C53 C22 119.2(2) yes
C55 C54 C53 120.3(3) yes
C55 C54 H54 119.8 ?
C53 C54 H54 119.8 ?
C56 C55 C54 120.6(3) yes
C56 C55 H55 119.7 ?
C54 C55 H55 119.7 ?
C57 C56 C55 120.1(3) yes
C57 C56 H56 120.0 ?
C55 C56 H56 120.0 ?
C56 C57 C58 119.9(3) yes
C56 C57 H57 120.0 ?
C58 C57 H57 120.0 ?
C57 C58 C53 120.9(3) yes
C57 C58 H58 119.6 ?
C53 C58 H58 119.6 ?

loop_
_geom_bond_atom_site_label_1
_geom_bond_atom_site_label_2
_geom_bond_distance
_geom_bond_publ_flag
C1 C2 1.380(4) yes
C1 C22B 1.406(4) yes
C1 H1 0.95 ?
C2 C3 1.386(4) yes
C2 H2 0.95 ?
C3 C4 1.374(4) yes
C3 H3 0.95 ?
C4 C4A 1.394(4) yes
C4 H4 0.95 ?
C4A C22B 1.411(4) yes
C4A C4B 1.470(4) yes
C4B C8A 1.405(4) yes
C4B C5 1.405(4) yes
C5 C6 1.375(4) yes
C5 H5 0.95 ?
C6 C7 1.385(4) yes
C6 H6 0.95 ?
C7 C8 1.370(4) yes
C7 H7 0.95 ?
C8 C8A 1.410(4) yes
C8 H8 0.95 ?
C8A C8B 1.472(4) yes
C8B C9 1.386(4) yes
C8B C22A 1.452(4) yes
C9 C9A 1.450(4) yes
C9 C23 1.495(4) yes
C9A C10 1.417(4) yes
C9A C21A 1.449(4) yes
C10 C10A 1.421(4) yes
C10 C29 1.488(4) yes
C10A C20A 1.438(4) yes
C10A C11 1.447(4) yes
C11 C11A 1.385(4) yes
C11 C35 1.486(4) yes
C11A C19B 1.453(4) yes
C11A C11B 1.486(4) yes
C11B C12 1.396(4) yes
C11B C15A 1.410(4) yes
C12 C13 1.375(4) yes
C12 H12 0.95 ?
C13 C14 1.379(5) yes
C13 H13 0.95 ?
C14 C15 1.372(4) yes
C14 H14 0.95 ?
C15 C15A 1.413(4) yes
C15 H15 0.95 ?
C15A C15B 1.462(4) yes
C15B C16 1.392(4) yes
C15B C19A 1.415(4) yes
C16 C17 1.369(4) yes
C16 H16 0.95 ?
C17 C18 1.379(4) yes
C17 H17 0.95 ?
C18 C19 1.384(4) yes
C18 H18 0.95 ?
C19 C19A 1.398(4) yes
C19 H19 0.95 ?
C19A C19B 1.484(4) yes
C19B C20 1.379(4) yes
C20 C20A 1.447(4) yes
C20 C41 1.495(4) yes
C20A C21 1.416(4) yes
C21 C21A 1.412(4) yes
C21 C47 1.489(4) yes
C21A C22 1.452(4) yes
C22 C22A 1.383(4) yes
C22 C53 1.490(4) yes
C22A C22B 1.483(4) yes
C23 C28 1.386(4) yes
C23 C24 1.399(4) yes
C24 C25 1.387(4) yes
C24 H24 0.95 ?
C25 C26 1.372(5) yes
C25 H25 0.95 ?
C26 C27 1.374(5) yes
C26 H26 0.95 ?
C27 C28 1.387(4) yes
C27 H27 0.95 ?
C28 H28 0.95 ?
C29 C34 1.388(4) yes
C29 C30 1.391(4) yes
C30 C31 1.381(4) yes
C30 H30 0.95 ?
C31 C32 1.363(5) yes
C31 H31 0.95 ?
C32 C33 1.383(5) yes
C32 H32 0.95 ?
C33 C34 1.394(4) yes
C33 H33 0.95 ?
C34 H34 0.95 ?
C35 C36 1.373(4) yes
C35 C40 1.395(4) yes
C36 C37 1.388(2) yes
C36 H36 0.95 ?
C37 C38 1.391(6) yes
C37 H37 0.95 ?
C38 C39 1.379(2) yes
C38 H38 0.95 ?
C39 C40 1.359(5) yes
C39 H39 0.95 ?
C40 H40 0.95 ?
C41 C42 1.388(4) yes
C41 C46 1.391(4) yes
C42 C43 1.386(4) yes
C42 H42 0.95 ?
C43 C44 1.387(5) yes
C43 H43 0.95 ?
C44 C45 1.367(5) yes
C44 H44 0.95 ?
C45 C46 1.385(4) yes
C45 H45 0.95 ?
C46 H46 0.95 ?
C47 C52 1.392(4) yes
C47 C48 1.396(4) yes
C48 C49 1.384(4) yes
C48 H48 0.95 ?
C49 C50 1.382(5) yes
C49 H49 0.95 ?
C50 C51 1.387(5) yes
C50 H50 0.95 ?
C51 C52 1.386(4) yes
C51 H51 0.95 ?
C52 H52 0.95 ?
C53 C54 1.391(4) yes
C53 C58 1.402(4) yes
C54 C55 1.387(4) yes
C54 H54 0.95 ?
C55 C56 1.379(5) yes
C55 H55 0.95 ?
C56 C57 1.370(5) yes
C56 H56 0.95 ?
C57 C58 1.387(4) yes
C57 H57 0.95 ?
C58 H58 0.95 ?

loop_
_geom_torsion_atom_site_label_1
_geom_torsion_atom_site_label_2
_geom_torsion_atom_site_label_3
_geom_torsion_atom_site_label_4
_geom_torsion
C22B C1 C2 C3 -0.3(4)
C1 C2 C3 C4 0.2(4)
C2 C3 C4 C4A -0.1(5)
C3 C4 C4A C22B 0.2(4)
C3 C4 C4A C4B 178.8(3)
C4 C4A C4B C8A -154.0(3)
C22B C4A C4B C8A 24.6(4)
C4 C4A C4B C5 27.1(4)
C22B C4A C4B C5 -154.3(3)
C8A C4B C5 C6 0.2(4)
C4A C4B C5 C6 179.1(3)
C4B C5 C6 C7 -0.6(4)
C5 C6 C7 C8 0.7(4)
C6 C7 C8 C8A -0.4(4)
C5 C4B C8A C8 0.1(4)
C4A C4B C8A C8 -178.9(2)
C5 C4B C8A C8B 172.1(2)
C4A C4B C8A C8B -6.9(4)
C7 C8 C8A C4B 0.0(4)
C7 C8 C8A C8B -171.6(3)
C4B C8A C8B C9 158.5(3)
C8 C8A C8B C9 -29.9(4)
C4B C8A C8B C22A -26.8(4)
C8 C8A C8B C22A 144.8(3)
C22A C8B C9 C9A -14.2(4)
C8A C8B C9 C9A 160.4(2)
C22A C8B C9 C23 171.7(2)
C8A C8B C9 C23 -13.7(4)
C8B C9 C9A C10 162.6(3)
C23 C9 C9A C10 -23.5(4)
C8B C9 C9A C21A -19.4(4)
C23 C9 C9A C21A 154.5(2)
C21A C9A C10 C10A -17.3(4)
C9 C9A C10 C10A 160.6(3)
C21A C9A C10 C29 162.9(2)
C9 C9A C10 C29 -19.1(4)
C9A C10 C10A C20A -13.2(4)
C29 C10 C10A C20A 166.5(2)
C9A C10 C10A C11 164.4(2)
C29 C10 C10A C11 -15.9(4)
C10 C10A C11 C11A 166.5(3)
C20A C10A C11 C11A -15.9(4)
C10 C10A C11 C35 -17.0(4)
C20A C10A C11 C35 160.6(2)
C10A C11 C11A C19B -16.0(4)
C35 C11 C11A C19B 167.4(2)
C10A C11 C11A C11B 159.7(2)
C35 C11 C11A C11B -16.8(4)
C11 C11A C11B C12 -28.6(4)
C19B C11A C11B C12 147.2(3)
C11 C11A C11B C15A 159.6(3)
C19B C11A C11B C15A -24.5(4)
C15A C11B C12 C13 -0.1(4)
C11A C11B C12 C13 -171.8(3)
C11B C12 C13 C14 0.0(4)
C12 C13 C14 C15 -0.1(4)
C13 C14 C15 C15A 0.2(4)
C12 C11B C15A C15 0.2(4)
C11A C11B C15A C15 172.3(2)
C12 C11B C15A C15B -178.2(2)
C11A C11B C15A C15B -6.0(4)
C14 C15 C15A C11B -0.3(4)
C14 C15 C15A C15B 178.0(3)
C11B C15A C15B C16 -156.9(3)
C15 C15A C15B C16 24.8(4)
C11B C15A C15B C19A 22.5(4)
C15 C15A C15B C19A -155.8(3)
C19A C15B C16 C17 0.4(4)
C15A C15B C16 C17 179.9(3)
C15B C16 C17 C18 -0.2(4)
C16 C17 C18 C19 -0.2(4)
C17 C18 C19 C19A 0.2(4)
C18 C19 C19A C15B 0.1(4)
C18 C19 C19A C19B -171.8(3)
C16 C15B C19A C19 -0.4(4)
C15A C15B C19A C19 -179.8(2)
C16 C15B C19A C19B 171.8(2)
C15A C15B C19A C19B -7.7(4)
C11 C11A C19B C20 29.7(4)
C11B C11A C19B C20 -146.4(2)
C11 C11A C19B C19A -145.4(2)
C11B C11A C19B C19A 38.5(3)
C19 C19A C19B C20 -25.4(4)
C15B C19A C19B C20 162.8(3)
C19 C19A C19B C11A 149.1(3)
C15B C19A C19B C11A -22.6(4)
C11A C19B C20 C20A -10.0(4)
C19A C19B C20 C20A 164.4(2)
C11A C19B C20 C41 178.1(2)
C19A C19B C20 C41 -7.4(4)
C10 C10A C20A C21 30.8(4)
C11 C10A C20A C21 -147.0(2)
C10 C10A C20A C20 -147.2(2)
C11 C10A C20A C20 35.0(3)
C19B C20 C20A C21 160.0(3)
C41 C20 C20A C21 -27.6(4)
C19B C20 C20A C10A -22.0(4)
C41 C20 C20A C10A 150.3(2)
C10A C20A C21 C21A -17.0(4)
C20 C20A C21 C21A 160.9(3)
C10A C20A C21 C47 159.9(2)
C20 C20A C21 C47 -22.2(4)
C20A C21 C21A C9A -13.6(4)
C47 C21 C21A C9A 169.6(2)
C20A C21 C21A C22 163.5(3)
C47 C21 C21A C22 -13.4(4)
C10 C9A C21A C21 31.1(3)
C9 C9A C21A C21 -147.0(2)
C10 C9A C21A C22 -146.3(2)
C9 C9A C21A C22 35.6(3)
C21 C21A C22 C22A 165.3(3)
C9A C21A C22 C22A -17.6(4)
C21 C21A C22 C53 -19.3(4)
C9A C21A C22 C53 157.8(2)
C21A C22 C22A C8B -16.2(4)
C53 C22 C22A C8B 168.3(2)
C21A C22 C22A C22B 158.5(2)
C53 C22 C22A C22B -17.0(4)
C9 C8B C22A C22 33.1(4)
C8A C8B C22A C22 -142.2(3)
C9 C8B C22A C22B -142.2(2)
C8A C8B C22A C22B 42.6(3)
C2 C1 C22B C4A 0.4(4)
C2 C1 C22B C22A -170.5(3)
C4 C4A C22B C1 -0.3(4)
C4B C4A C22B C1 -179.0(2)
C4 C4A C22B C22A 171.0(2)
C4B C4A C22B C22A -7.7(4)
C22 C22A C22B C1 -29.6(4)
C8B C22A C22B C1 145.3(3)
C22 C22A C22B C4A 159.5(3)
C8B C22A C22B C4A -25.6(4)
C8B C9 C23 C28 120.5(3)
C9A C9 C23 C28 -53.4(4)
C8B C9 C23 C24 -52.8(4)
C9A C9 C23 C24 133.3(3)
C28 C23 C24 C25 -1.4(4)
C9 C23 C24 C25 172.1(3)
C23 C24 C25 C26 -1.3(5)
C24 C25 C26 C27 2.6(5)
C25 C26 C27 C28 -1.2(5)
C24 C23 C28 C27 2.8(4)
C9 C23 C28 C27 -170.5(3)
C26 C27 C28 C23 -1.6(5)
C9A C10 C29 C34 126.2(3)
C10A C10 C29 C34 -53.5(4)
C9A C10 C29 C30 -53.1(4)
C10A C10 C29 C30 127.2(3)
C34 C29 C30 C31 -0.9(4)
C10 C29 C30 C31 178.4(3)
C29 C30 C31 C32 0.5(5)
C30 C31 C32 C33 0.2(5)
C31 C32 C33 C34 -0.6(5)
C30 C29 C34 C33 0.5(4)
C10 C29 C34 C33 -178.8(3)
C32 C33 C34 C29 0.2(5)
C11A C11 C35 C36 122.7(3)
C10A C11 C35 C36 -53.8(4)
C11A C11 C35 C40 -55.0(4)
C10A C11 C35 C40 128.5(3)
C40 C35 C36 C37 1.0(5)
C11 C35 C36 C37 -176.8(3)
C35 C36 C37 C38 0.7(6)
C36 C37 C38 C39 -2.6(6)
C37 C38 C39 C40 2.6(6)
C38 C39 C40 C35 -0.8(5)
C36 C35 C40 C39 -0.9(5)
C11 C35 C40 C39 176.9(3)
C19B C20 C41 C42 -61.6(4)
C20A C20 C41 C42 126.4(3)
C19B C20 C41 C46 117.7(3)
C20A C20 C41 C46 -54.3(3)
C46 C41 C42 C43 1.3(4)
C20 C41 C42 C43 -179.5(3)
C41 C42 C43 C44 -1.4(4)
C42 C43 C44 C45 -0.4(5)
C43 C44 C45 C46 2.2(4)
C44 C45 C46 C41 -2.3(4)
C42 C41 C46 C45 0.5(4)
C20 C41 C46 C45 -178.8(3)
C21A C21 C47 C52 -53.3(4)
C20A C21 C47 C52 129.8(3)
C21A C21 C47 C48 126.5(3)
C20A C21 C47 C48 -50.3(4)
C52 C47 C48 C49 0.3(4)
C21 C47 C48 C49 -179.5(3)
C47 C48 C49 C50 0.6(4)
C48 C49 C50 C51 -1.0(4)
C49 C50 C51 C52 0.5(4)
C50 C51 C52 C47 0.4(4)
C48 C47 C52 C51 -0.8(4)
C21 C47 C52 C51 179.1(3)
C22A C22 C53 C54 124.2(3)
C21A C22 C53 C54 -51.2(4)
C22A C22 C53 C58 -48.8(4)
C21A C22 C53 C58 135.9(3)
C58 C53 C54 C55 3.0(4)
C22 C53 C54 C55 -170.0(3)
C53 C54 C55 C56 -0.4(4)
C54 C55 C56 C57 -2.4(5)
C55 C56 C57 C58 2.5(5)
C56 C57 C58 C53 0.2(4)
C54 C53 C58 C57 -3.0(4)
C22 C53 C58 C57 170.3(2)
